data_2239257
loop_
_publ_author_name
'Ambalatharasu, S.'
'Sankar, A.'
'Peramaiyan, G.'
'Chakkaravarthi, G.'
'Kanagadurai, R.'

_publ_section_title
;
 1-Hydroxyisoquinolin-2-ium hydrogen succinate
;
_journal_coeditor_code IS5349
_journal_issue 4
_journal_name_full 'Acta Crystallographica Section E'
_journal_page_first o491
_journal_paper_doi 10.1107/S1600536814006485
_journal_volume 70
_journal_year 2014
_chemical_formula_iupac 'C9 H8 N O +, C4 H5 O4 -'
_chemical_formula_moiety 'C9 H8 N O +, C4 H5 O4 -'
_chemical_formula_sum 'C13 H13 N O5'
_chemical_formula_weight 263.24
_chemical_name_common
;
1-Hydroxyisoquinolin-2-ium hydrogen succinate
;
_chemical_name_systematic
;
1-Hydroxyisoquinolin-2-ium 3-carboxypropionate
;
_space_group_IT_number 4
_symmetry_cell_setting monoclinic
_symmetry_space_group_name_Hall 'P 2yb'
_symmetry_space_group_name_H-M 'P 1 21 1'
_atom_sites_solution_hydrogens geom
_atom_sites_solution_primary direct
_atom_sites_solution_secondary difmap
_audit_creation_method SHELXL-97
_cell_angle_alpha 90.00
_cell_angle_beta 104.117(5)
_cell_angle_gamma 90.00
_cell_formula_units_Z 2
_cell_length_a 9.553(5)
_cell_length_b 4.962(3)
_cell_length_c 12.706(5)
_cell_measurement_reflns_used 4664
_cell_measurement_temperature 295(2)
_cell_measurement_theta_max 32.6
_cell_measurement_theta_min 2.2
_cell_volume 584.1(5)
_computing_cell_refinement 'SAINT (Bruker, 2004)'
_computing_data_collection 'APEX2 (Bruker, 2004)'
_computing_data_reduction 'SAINT (Bruker, 2004)'
_computing_molecular_graphics 'PLATON (Spek, 2009)'
_computing_publication_material 'SHELXL97 (Sheldrick, 2008)'
_computing_structure_refinement 'SHELXL97 (Sheldrick, 2008)'
_computing_structure_solution 'SHELXS97 (Sheldrick, 2008)'
_diffrn_ambient_temperature 295(2)
_diffrn_measured_fraction_theta_full 0.999
_diffrn_measured_fraction_theta_max 0.952
_diffrn_measurement_device_type 'Bruker Kappa APEXII CCD'
_diffrn_measurement_method '\w and \f scan'
_diffrn_radiation_monochromator graphite
_diffrn_radiation_source 'fine-focus sealed tube'
_diffrn_radiation_type MoK\a
_diffrn_radiation_wavelength 0.71073
_diffrn_reflns_av_R_equivalents 0.0279
_diffrn_reflns_av_sigmaI/netI 0.0278
_diffrn_reflns_limit_h_max 14
_diffrn_reflns_limit_h_min -13
_diffrn_reflns_limit_k_max 7
_diffrn_reflns_limit_k_min -6
_diffrn_reflns_limit_l_max 19
_diffrn_reflns_limit_l_min -19
_diffrn_reflns_number 8297
_diffrn_reflns_theta_full 25.00
_diffrn_reflns_theta_max 33.23
_diffrn_reflns_theta_min 2.20
_diffrn_standards_interval_time 0
_diffrn_standards_number 0
_exptl_absorpt_coefficient_mu 0.116
_exptl_absorpt_correction_T_max 0.9816
_exptl_absorpt_correction_T_min 0.9749
_exptl_absorpt_correction_type multi-scan
_exptl_absorpt_process_details '(SADABS; Sheldrick, 1996)'
_exptl_crystal_colour colourless
_exptl_crystal_density_diffrn 1.497
_exptl_crystal_density_method 'not measured'
_exptl_crystal_description block
_exptl_crystal_F_000 276
_exptl_crystal_size_max 0.22
_exptl_crystal_size_mid 0.18
_exptl_crystal_size_min 0.16
_refine_diff_density_max 0.571
_refine_diff_density_min -0.553
_refine_ls_extinction_method none
_refine_ls_goodness_of_fit_ref 1.104
_refine_ls_hydrogen_treatment mixed
_refine_ls_matrix_type full
_refine_ls_number_parameters 181
_refine_ls_number_reflns 3688
_refine_ls_number_restraints 4
_refine_ls_restrained_S_all 1.109
_refine_ls_R_factor_all 0.0590
_refine_ls_R_factor_gt 0.0530
_refine_ls_shift/su_max 0.000
_refine_ls_shift/su_mean 0.000
_refine_ls_structure_factor_coef Fsqd
_refine_ls_weighting_details 'calc w=1/[\s^2^(Fo^2^)+(0.1138P)^2^+0.0584P] where P=(Fo^2^+2Fc^2^)/3'
_refine_ls_weighting_scheme calc
_refine_ls_wR_factor_gt 0.1585
_refine_ls_wR_factor_ref 0.1685
_reflns_number_gt 3289
_reflns_number_total 3688
_reflns_threshold_expression I>2sigma(I)
_cod_data_source_file is5349sup1.cif
_cod_data_source_block I
_cod_original_sg_symbol_H-M 'P 21'
_cod_database_code 2239257
_cod_database_fobs_code 2239257

loop_
_symmetry_equiv_pos_as_xyz
'x, y, z'
'-x, y+1/2, -z'

loop_
_atom_site_type_symbol
_atom_site_label
_atom_site_fract_x
_atom_site_fract_y
_atom_site_fract_z
_atom_site_U_iso_or_equiv
_atom_site_adp_type
_atom_site_calc_flag
_atom_site_refinement_flags
_atom_site_occupancy
_atom_site_symmetry_multiplicity
C C1 0.28708(17) 1.0029(4) 0.15427(13) 0.0248(3) Uani d . 1 1
C C2 0.21024(18) 1.0069(4) 0.04383(12) 0.0268(3) Uani d . 1 1
C C3 0.3651(2) 0.6470(5) 0.01057(17) 0.0378(4) Uani d . 1 1
H H3 0.3901 0.5288 -0.0387 0.045 Uiso calc R 1 1
C C4 0.4391(2) 0.6380(4) 0.11717(17) 0.0345(4) Uani d . 1 1
H H4 0.5135 0.5146 0.1404 0.041 Uiso calc R 1 1
C C5 0.40134(18) 0.8183(4) 0.19153(14) 0.0273(3) Uani d . 1 1
C C6 0.4726(2) 0.8221(5) 0.30338(15) 0.0352(4) Uani d . 1 1
H H6 0.5492 0.7052 0.3300 0.042 Uiso calc R 1 1
C C7 0.4292(2) 0.9972(5) 0.37231(14) 0.0381(4) Uani d . 1 1
H H7 0.4749 0.9978 0.4459 0.046 Uiso calc R 1 1
C C8 0.3161(2) 1.1745(5) 0.33147(14) 0.0342(4) Uani d . 1 1
H H8 0.2870 1.2942 0.3783 0.041 Uiso calc R 1 1
C C9 0.24902(16) 1.1760(3) 0.22686(11) 0.0219(3) Uani d . 1 1
H H9 0.1742 1.2977 0.2021 0.026 Uiso calc R 1 1
C C10 -0.2126(2) 1.2254(4) 0.36224(13) 0.0294(4) Uani d . 1 1
C C11 -0.1045(2) 0.9998(5) 0.37431(13) 0.0337(4) Uani d . 1 1
H H11A -0.1356 0.8529 0.4136 0.040 Uiso calc R 1 1
H H11B -0.0122 1.0633 0.4174 0.040 Uiso calc R 1 1
C C12 -0.0841(2) 0.8927(4) 0.26675(13) 0.0303(3) Uani d . 1 1
H H12A -0.1760 0.8251 0.2246 0.036 Uiso calc R 1 1
H H12B -0.0559 1.0410 0.2266 0.036 Uiso calc R 1 1
C C13 0.02711(18) 0.6711(4) 0.27745(12) 0.0258(3) Uani d . 1 1
N N1 0.2522(2) 0.8310(5) -0.02600(14) 0.0423(4) Uani d D 1 1
H H1 0.214(3) 0.848(9) -0.0992(9) 0.063 Uiso d D 1 1
O O1 0.10057(16) 1.1826(3) 0.01569(11) 0.0364(3) Uani d D 1 1
H H1A 0.067(3) 1.149(7) -0.0474(11) 0.055 Uiso d D 1 1
O O2 -0.23278(17) 1.3291(4) 0.45355(11) 0.0410(4) Uani d D 1 1
H H2A -0.198(3) 1.257(7) 0.5134(15) 0.061 Uiso d D 1 1
O O3 -0.27879(19) 1.3135(5) 0.27647(12) 0.0492(5) Uani d . 1 1
O O4 0.04477(15) 0.5692(3) 0.19024(9) 0.0332(3) Uani d . 1 1
O O5 0.09610(18) 0.5944(4) 0.36893(10) 0.0425(4) Uani d . 1 1

loop_
_atom_site_aniso_label
_atom_site_aniso_U_11
_atom_site_aniso_U_22
_atom_site_aniso_U_33
_atom_site_aniso_U_12
_atom_site_aniso_U_13
_atom_site_aniso_U_23
C1 0.0245(7) 0.0250(7) 0.0242(6) -0.0023(6) 0.0042(5) 0.0003(6)
C2 0.0285(8) 0.0263(8) 0.0234(6) -0.0023(7) 0.0023(5) -0.0009(6)
C3 0.0405(10) 0.0367(10) 0.0375(9) 0.0019(8) 0.0118(7) -0.0097(8)
C4 0.0335(8) 0.0329(10) 0.0371(9) 0.0060(7) 0.0088(7) 0.0011(7)
C5 0.0259(7) 0.0275(8) 0.0284(6) -0.0007(7) 0.0064(6) 0.0019(6)
C6 0.0308(8) 0.0414(11) 0.0305(7) 0.0065(8) 0.0015(6) 0.0067(7)
C7 0.0390(10) 0.0474(12) 0.0246(7) 0.0031(9) 0.0010(6) 0.0000(8)
C8 0.0363(9) 0.0406(10) 0.0244(7) 0.0025(8) 0.0048(6) -0.0041(7)
C9 0.0215(6) 0.0236(7) 0.0190(5) 0.0008(6) 0.0022(5) -0.0010(5)
C10 0.0318(8) 0.0310(9) 0.0251(6) 0.0048(7) 0.0065(6) 0.0020(6)
C11 0.0425(10) 0.0346(9) 0.0219(6) 0.0133(8) 0.0038(6) 0.0019(6)
C12 0.0359(9) 0.0322(9) 0.0215(6) 0.0067(7) 0.0047(6) 0.0013(6)
C13 0.0290(7) 0.0249(8) 0.0220(6) 0.0003(6) 0.0036(5) -0.0006(5)
N1 0.0468(10) 0.0450(11) 0.0331(7) -0.0002(9) 0.0058(7) -0.0062(8)
O1 0.0384(7) 0.0378(8) 0.0273(6) 0.0087(6) -0.0031(5) -0.0047(5)
O2 0.0439(8) 0.0501(9) 0.0283(6) 0.0138(7) 0.0077(5) -0.0033(6)
O3 0.0540(9) 0.0608(12) 0.0310(6) 0.0270(9) 0.0069(6) 0.0116(7)
O4 0.0389(7) 0.0384(8) 0.0205(5) 0.0064(6) 0.0036(4) -0.0035(5)
O5 0.0549(9) 0.0469(9) 0.0213(5) 0.0213(8) 0.0010(5) -0.0017(5)

loop_
_atom_type_symbol
_atom_type_description
_atom_type_scat_dispersion_real
_atom_type_scat_dispersion_imag
_atom_type_scat_source
C C 0.0033 0.0016 'International Tables Vol C Tables 4.2.6.8 and 6.1.1.4'
H H 0.0000 0.0000 'International Tables Vol C Tables 4.2.6.8 and 6.1.1.4'
N N 0.0061 0.0033 'International Tables Vol C Tables 4.2.6.8 and 6.1.1.4'
O O 0.0106 0.0060 'International Tables Vol C Tables 4.2.6.8 and 6.1.1.4'

loop_
_geom_angle_atom_site_label_1
_geom_angle_atom_site_label_2
_geom_angle_atom_site_label_3
_geom_angle
C9 C1 C5 119.31(14)
C9 C1 C2 119.92(15)
C5 C1 C2 120.77(15)
O1 C2 N1 124.95(15)
O1 C2 C1 117.06(15)
N1 C2 C1 117.98(16)
C4 C3 N1 121.27(18)
C4 C3 H3 119.4
N1 C3 H3 119.4
C3 C4 C5 119.22(18)
C3 C4 H4 120.4
C5 C4 H4 120.4
C4 C5 C1 119.27(16)
C4 C5 C6 122.75(18)
C1 C5 C6 117.98(16)
C7 C6 C5 120.24(18)
C7 C6 H6 119.9
C5 C6 H6 119.9
C6 C7 C8 119.46(16)
C6 C7 H7 120.3
C8 C7 H7 120.3
C9 C8 C7 121.22(18)
C9 C8 H8 119.4
C7 C8 H8 119.4
C8 C9 C1 121.79(17)
C8 C9 H9 119.1
C1 C9 H9 119.1
O3 C10 O2 119.75(18)
O3 C10 C11 124.01(17)
O2 C10 C11 116.24(15)
C10 C11 C12 113.75(14)
C10 C11 H11A 108.8
C12 C11 H11A 108.8
C10 C11 H11B 108.8
C12 C11 H11B 108.8
H11A C11 H11B 107.7
C13 C12 C11 114.45(14)
C13 C12 H12A 108.6
C11 C12 H12A 108.6
C13 C12 H12B 108.6
C11 C12 H12B 108.6
H12A C12 H12B 107.6
O5 C13 O4 122.73(17)
O5 C13 C12 120.36(14)
O4 C13 C12 116.91(14)
C2 N1 C3 121.47(16)
C2 N1 H1 119(3)
C3 N1 H1 119(2)
C2 O1 H1A 103(2)
C10 O2 H2A 122(2)

loop_
_geom_bond_atom_site_label_1
_geom_bond_atom_site_label_2
_geom_bond_distance
C1 C9 1.373(2)
C1 C5 1.415(2)
C1 C2 1.416(2)
C2 O1 1.343(2)
C2 N1 1.372(2)
C3 C4 1.367(3)
C3 N1 1.403(3)
C3 H3 0.9300
C4 C5 1.410(3)
C4 H4 0.9300
C5 C6 1.418(2)
C6 C7 1.368(3)
C6 H6 0.9300
C7 C8 1.392(3)
C7 H7 0.9300
C8 C9 1.327(2)
C8 H8 0.9300
C9 H9 0.9300
C10 O3 1.201(2)
C10 O2 1.325(2)
C10 C11 1.506(3)
C11 C12 1.522(2)
C11 H11A 0.9700
C11 H11B 0.9700
C12 C13 1.512(3)
C12 H12A 0.9700
C12 H12B 0.9700
C13 O5 1.248(2)
C13 O4 1.266(2)
N1 H1 0.917(10)
O1 H1A 0.806(10)
O2 H2A 0.833(10)

loop_
_geom_hbond_atom_site_label_D
_geom_hbond_atom_site_label_H
_geom_hbond_atom_site_label_A
_geom_hbond_site_symmetry_A
_geom_hbond_distance_DH
_geom_hbond_distance_HA
_geom_hbond_distance_DA
_geom_hbond_angle_DHA
_geom_hbond_publ_flag
N1 H1 O3 2_545 0.917(10) 2.48(2) 3.255(3) 142(3) y
O1 H1A O4 2 0.806(10) 1.908(11) 2.705(2) 170(3) y
O2 H2A O5 2_556 0.833(10) 1.768(12) 2.591(2) 169(3) y
C4 H4 O3 1_645 0.93 2.50 3.360(3) 154 y
C8 H8 O5 1_565 0.93 2.34 3.078(3) 137 y
C9 H9 O4 1_565 0.93 1.81 2.718(2) 165 y

loop_
_geom_torsion_atom_site_label_1
_geom_torsion_atom_site_label_2
_geom_torsion_atom_site_label_3
_geom_torsion_atom_site_label_4
_geom_torsion
C9 C1 C2 O1 -0.7(2)
C5 C1 C2 O1 178.07(16)
C9 C1 C2 N1 179.79(17)
C5 C1 C2 N1 -1.5(3)
N1 C3 C4 C5 -0.2(3)
C3 C4 C5 C1 0.4(3)
C3 C4 C5 C6 179.99(19)
C9 C1 C5 C4 179.17(17)
C2 C1 C5 C4 0.4(3)
C9 C1 C5 C6 -0.4(2)
C2 C1 C5 C6 -179.14(17)
C4 C5 C6 C7 -178.5(2)
C1 C5 C6 C7 1.1(3)
C5 C6 C7 C8 -1.0(3)
C6 C7 C8 C9 0.3(3)
C7 C8 C9 C1 0.3(3)
C5 C1 C9 C8 -0.3(3)
C2 C1 C9 C8 178.46(18)
O3 C10 C11 C12 0.7(3)
O2 C10 C11 C12 -178.94(18)
C10 C11 C12 C13 178.42(17)
C11 C12 C13 O5 -1.7(3)
C11 C12 C13 O4 177.79(17)
O1 C2 N1 C3 -177.81(19)
C1 C2 N1 C3 1.7(3)
C4 C3 N1 C2 -0.9(3)
